data_2106295
loop_
_publ_author_name
'Drew, M.G.B.'
'Pygall, C.F.'

_publ_section_title
;
 The crystal and molecular structure of potassium
 hexacyanonitrosovanadate(I)-0.5 potassium hydroxide-0.5 hydrate
;
_journal_name_full 'Acta Crystallographica B (24,1968-38,1982)'
_journal_page_first 2838
_journal_page_last 2842
_journal_volume 33
_journal_year 1977
_chemical_formula_sum 'C6 K4.125 N7 O2 V'
_chemical_name_systematic 'K4 (V (C N)6 (N O)) (K O H)0.5 (H2 O)0.5'
_space_group_IT_number 81
_symmetry_space_group_name_Hall 'P -4'
_symmetry_space_group_name_H-M 'P -4'
_cell_angle_alpha 90
_cell_angle_beta 90
_cell_angle_gamma 90
_cell_formula_units_Z 2
_cell_length_a 9.035
_cell_length_b 9.035
_cell_length_c 9.153
_cell_volume 747.171
_citation_journal_id_ASTM ACBCAR
_cod_data_source_file Drew_ACBCAR_1977_610.cif
_cod_data_source_block C6K4.125N7O2V1
_cod_original_cell_volume 747.1706
_cod_original_formula_sum 'C6 K4.125 N7 O2 V1'
_cod_database_code 2106295

loop_
_symmetry_equiv_pos_as_xyz
x,y,z
y,-x,-z
-x,-y,z
-y,x,-z

loop_
_atom_site_label
_atom_site_type_symbol
_atom_site_fract_x
_atom_site_fract_y
_atom_site_fract_z
_atom_site_occupancy
_atom_site_U_iso_or_equiv
N4 N-3 -0.091 0.1724 0.7051 0.5 0.0
C2 C+2 0.2169 0.4379 0.774 1 0.0
O2 O-2 -0.0077 0.1228 0.0222 0.5 0.0
N3 N+3 -0.0579 0.2956 0.6863 0.5 0.0
K1 K+1 0.2339 0.1008 0.6689 1 0.0
N1 N-3 0.2042 0.4433 0.4107 1 0.0
N2 N-3 0.3328 0.4029 0.8177 1 0.0
V1 V+1 -0.0076 0.4738 0.7028 0.5 0.0
C3 C+2 -0.0579 0.2956 0.6863 0.5 0.0
C1 C+2 0.1313 0.4636 0.5164 1 0.0
K2 K+1 0.2663 0.3554 0.1251 1 0.0
C4 C+2 0.014 0.551 0.9349 0.5 0.0
K3 K+1 0.5 0.5 0.5 0.25 0.0
N5 N-3 0.0301 0.5709 0.0585 0.5 0.0
O1 O-2 -0.0848 0.1657 0.6376 0.5 0.0
